data_4328851
loop_
_publ_author_name
'Allen Bowden'
'Simon J. Coles'
'Mateusz B. Pitak'
'Andrew W. G. Platt'

_publ_section_title
;
 Complexes of Lanthanide Nitrates with Tri Tert Butylphosphine Oxide
;
_journal_name_full 'Inorganic Chemistry'
_journal_page_first 4379
_journal_page_last 4389
_journal_paper_doi 10.1021/ic300142r
_journal_volume 51
_journal_year 2012
_chemical_formula_moiety '2(C24 H54 N3 O11 P2 Tb), C2 H3 N'
_chemical_formula_sum 'C25 H55.5 N3.5 O11 P2 Tb'
_chemical_formula_weight 802.09
_chemical_name_systematic
;
 ?
;
_space_group_IT_number 14
_symmetry_cell_setting monoclinic
_symmetry_space_group_name_Hall '-P 2ybc'
_symmetry_space_group_name_H-M 'P 1 21/c 1'
_atom_sites_solution_hydrogens geom
_atom_sites_solution_primary direct
_atom_sites_solution_secondary difmap
_audit_creation_method SHELXL-97
_cell_angle_alpha 90.00
_cell_angle_beta 92.244(2)
_cell_angle_gamma 90.00
_cell_formula_units_Z 8
_cell_length_a 13.7432(13)
_cell_length_b 16.6395(16)
_cell_length_c 31.248(3)
_cell_measurement_reflns_used 26900
_cell_measurement_temperature 100(2)
_cell_measurement_theta_max 31.3
_cell_measurement_theta_min 2.3
_cell_volume 7140.3(12)
_computing_cell_refinement 'CrystalClear-SM Expert 2.0 r7 (Rigaku, 2011)'
_computing_data_collection 'CrystalClear-SM Expert 2.0 r7 (Rigaku, 2011)'
_computing_data_reduction 'CrystalClear-SM Expert 2.0 r7 (Rigaku, 2011)'
_computing_structure_refinement 'SHELXL-97 (Sheldrick, 2008)'
_computing_structure_solution 'SHELXL-97 (Sheldrick, 2008)'
_diffrn_ambient_temperature 100(2)
_diffrn_detector CCD
_diffrn_detector_area_resol_mean 28.5714
_diffrn_measured_fraction_theta_full 0.989
_diffrn_measured_fraction_theta_max 0.989
_diffrn_measurement_device
;
AFC12 (Right): Kappa 3 circle
;
_diffrn_measurement_device_type
;
Rigaku Saturn724+ (2x2 bin mode)
;
_diffrn_measurement_method 'profile data from \w-scans'
_diffrn_measurement_specimen_support Mitegen
_diffrn_radiation_monochromator Confocal
_diffrn_radiation_type 'Mo K\a'
_diffrn_radiation_wavelength 0.71075
_diffrn_reflns_av_R_equivalents 0.0343
_diffrn_reflns_av_sigmaI/netI 0.0462
_diffrn_reflns_limit_h_max 17
_diffrn_reflns_limit_h_min -17
_diffrn_reflns_limit_k_max 21
_diffrn_reflns_limit_k_min -13
_diffrn_reflns_limit_l_max 36
_diffrn_reflns_limit_l_min -40
_diffrn_reflns_number 46494
_diffrn_reflns_theta_full 27.50
_diffrn_reflns_theta_max 27.50
_diffrn_reflns_theta_min 2.92
_diffrn_source 'Rotating Anode'
_diffrn_source_current 24.0
_diffrn_source_power 1.2
_diffrn_source_voltage 50.0
_exptl_absorpt_coefficient_mu 2.125
_exptl_absorpt_correction_T_max 0.9012
_exptl_absorpt_correction_T_min 0.8484
_exptl_absorpt_correction_type multi-scan
_exptl_absorpt_process_details 'CrystalClear-SM Expert 2.0 r7 (Rigaku, 2011)'
_exptl_crystal_colour colourless
_exptl_crystal_density_diffrn 1.492
_exptl_crystal_description prism
_exptl_crystal_F_000 3304
_exptl_crystal_size_max 0.08
_exptl_crystal_size_mid 0.06
_exptl_crystal_size_min 0.05
_refine_diff_density_max 1.062
_refine_diff_density_min -0.807
_refine_diff_density_rms 0.099
_refine_ls_extinction_method none
_refine_ls_goodness_of_fit_ref 1.060
_refine_ls_hydrogen_treatment constr
_refine_ls_matrix_type full
_refine_ls_number_parameters 788
_refine_ls_number_reflns 16204
_refine_ls_number_restraints 0
_refine_ls_restrained_S_all 1.060
_refine_ls_R_factor_all 0.0372
_refine_ls_R_factor_gt 0.0329
_refine_ls_shift/su_max 0.003
_refine_ls_shift/su_mean 0.000
_refine_ls_structure_factor_coef Fsqd
_refine_ls_weighting_details 'calc w=1/[\s^2^(Fo^2^)+(0.0185P)^2^+9.6370P] where P=(Fo^2^+2Fc^2^)/3'
_refine_ls_weighting_scheme calc
_refine_ls_wR_factor_gt 0.0644
_refine_ls_wR_factor_ref 0.0664
_reflns_number_gt 14844
_reflns_number_total 16204
_reflns_threshold_expression >2\s(I)
_cod_data_source_file ic300142r_si_001_7.cif
_cod_data_source_block Tb
_cod_database_code 4328851

loop_
_symmetry_equiv_pos_as_xyz
'x, y, z'
'-x, y+1/2, -z+1/2'
'-x, -y, -z'
'x, -y-1/2, z-1/2'

loop_
_atom_site_label
_atom_site_type_symbol
_atom_site_fract_x
_atom_site_fract_y
_atom_site_fract_z
_atom_site_U_iso_or_equiv
_atom_site_adp_type
_atom_site_occupancy
_atom_site_symmetry_multiplicity
_atom_site_calc_flag
_atom_site_refinement_flags
C1 C -0.0235(2) 0.29037(18) 0.08728(11) 0.0184(6) Uani 1 1 d .
C2 C 0.0073(2) 0.20816(19) 0.06984(12) 0.0255(7) Uani 1 1 d .
H2A H -0.0493 0.1814 0.0561 0.038 Uiso 1 1 calc R
H2B H 0.0334 0.1749 0.0935 0.038 Uiso 1 1 calc R
H2C H 0.0575 0.2158 0.0488 0.038 Uiso 1 1 calc R
C3 C -0.0622(2) 0.3377(2) 0.04779(11) 0.0250(7) Uani 1 1 d .
H3A H -0.0089 0.3471 0.0285 0.037 Uiso 1 1 calc R
H3B H -0.0885 0.3894 0.0570 0.037 Uiso 1 1 calc R
H3C H -0.1137 0.3067 0.0328 0.037 Uiso 1 1 calc R
C4 C -0.1075(2) 0.27838(19) 0.11830(11) 0.0230(7) Uani 1 1 d .
H4A H -0.1640 0.2553 0.1026 0.034 Uiso 1 1 calc R
H4B H -0.1254 0.3304 0.1304 0.034 Uiso 1 1 calc R
H4C H -0.0863 0.2419 0.1414 0.034 Uiso 1 1 calc R
C5 C 0.0699(2) 0.45145(17) 0.11585(10) 0.0177(6) Uani 1 1 d .
C6 C 0.0830(2) 0.48592(18) 0.07025(11) 0.0236(7) Uani 1 1 d .
H6A H 0.0331 0.4633 0.0505 0.035 Uiso 1 1 calc R
H6B H 0.1477 0.4717 0.0606 0.035 Uiso 1 1 calc R
H6C H 0.0764 0.5445 0.0709 0.035 Uiso 1 1 calc R
C7 C 0.1509(2) 0.49019(18) 0.14435(11) 0.0240(7) Uani 1 1 d .
H7A H 0.1473 0.5488 0.1416 0.036 Uiso 1 1 calc R
H7B H 0.2145 0.4715 0.1353 0.036 Uiso 1 1 calc R
H7C H 0.1424 0.4750 0.1743 0.036 Uiso 1 1 calc R
C8 C -0.0298(2) 0.47609(18) 0.13238(11) 0.0228(7) Uani 1 1 d .
H8A H -0.0374 0.4535 0.1610 0.034 Uiso 1 1 calc R
H8B H -0.0816 0.4556 0.1129 0.034 Uiso 1 1 calc R
H8C H -0.0338 0.5348 0.1338 0.034 Uiso 1 1 calc R
C9 C 0.1201(2) 0.29548(17) 0.16641(10) 0.0161(6) Uani 1 1 d .
C10 C 0.2276(2) 0.3164(2) 0.17796(11) 0.0248(7) Uani 1 1 d .
H10A H 0.2484 0.2883 0.2043 0.037 Uiso 1 1 calc R
H10B H 0.2340 0.3745 0.1822 0.037 Uiso 1 1 calc R
H10C H 0.2686 0.2995 0.1546 0.037 Uiso 1 1 calc R
C11 C 0.0553(2) 0.3238(2) 0.20277(10) 0.0240(7) Uani 1 1 d .
H11A H 0.0761 0.2972 0.2296 0.036 Uiso 1 1 calc R
H11B H -0.0127 0.3101 0.1956 0.036 Uiso 1 1 calc R
H11C H 0.0615 0.3822 0.2062 0.036 Uiso 1 1 calc R
C12 C 0.1164(2) 0.20274(18) 0.16416(11) 0.0244(7) Uani 1 1 d .
H12A H 0.1565 0.1840 0.1409 0.037 Uiso 1 1 calc R
H12B H 0.0489 0.1853 0.1587 0.037 Uiso 1 1 calc R
H12C H 0.1413 0.1802 0.1914 0.037 Uiso 1 1 calc R
C13 C 0.4707(2) 0.30563(18) -0.08264(10) 0.0171(6) Uani 1 1 d .
C14 C 0.3625(2) 0.2838(2) -0.09216(11) 0.0237(7) Uani 1 1 d .
H14A H 0.3410 0.3067 -0.1198 0.035 Uiso 1 1 calc R
H14B H 0.3227 0.3058 -0.0696 0.035 Uiso 1 1 calc R
H14C H 0.3553 0.2253 -0.0931 0.035 Uiso 1 1 calc R
C15 C 0.5327(2) 0.2691(2) -0.11794(11) 0.0263(7) Uani 1 1 d .
H15A H 0.5247 0.2106 -0.1183 0.039 Uiso 1 1 calc R
H15B H 0.6014 0.2823 -0.1121 0.039 Uiso 1 1 calc R
H15C H 0.5114 0.2911 -0.1458 0.039 Uiso 1 1 calc R
C16 C 0.4760(3) 0.39817(19) -0.08494(11) 0.0288(8) Uani 1 1 d .
H16A H 0.4479 0.4165 -0.1126 0.043 Uiso 1 1 calc R
H16B H 0.5442 0.4153 -0.0820 0.043 Uiso 1 1 calc R
H16C H 0.4394 0.4215 -0.0617 0.043 Uiso 1 1 calc R
C17 C 0.5247(2) 0.15869(17) -0.02613(10) 0.0180(6) Uani 1 1 d .
C18 C 0.5179(2) 0.13007(18) 0.02086(10) 0.0215(7) Uani 1 1 d .
H18A H 0.5074 0.0718 0.0214 0.032 Uiso 1 1 calc R
H18B H 0.4633 0.1572 0.0341 0.032 Uiso 1 1 calc R
H18C H 0.5786 0.1431 0.0369 0.032 Uiso 1 1 calc R
C19 C 0.4406(2) 0.11692(18) -0.05148(11) 0.0241(7) Uani 1 1 d .
H19A H 0.4450 0.1292 -0.0820 0.036 Uiso 1 1 calc R
H19B H 0.3782 0.1364 -0.0414 0.036 Uiso 1 1 calc R
H19C H 0.4451 0.0587 -0.0472 0.036 Uiso 1 1 calc R
C20 C 0.6223(2) 0.13088(19) -0.04317(11) 0.0261(8) Uani 1 1 d .
H20A H 0.6257 0.0721 -0.0423 0.039 Uiso 1 1 calc R
H20B H 0.6758 0.1534 -0.0253 0.039 Uiso 1 1 calc R
H20C H 0.6278 0.1494 -0.0727 0.039 Uiso 1 1 calc R
C21 C 0.6143(2) 0.32602(19) -0.00482(11) 0.0198(7) Uani 1 1 d .
C22 C 0.6994(2) 0.3329(2) -0.03574(12) 0.0303(8) Uani 1 1 d .
H22A H 0.6771 0.3613 -0.0618 0.045 Uiso 1 1 calc R
H22B H 0.7217 0.2789 -0.0433 0.045 Uiso 1 1 calc R
H22C H 0.7533 0.3627 -0.0217 0.045 Uiso 1 1 calc R
C23 C 0.5823(2) 0.41125(19) 0.00823(11) 0.0254(7) Uani 1 1 d .
H23A H 0.6348 0.4369 0.0254 0.038 Uiso 1 1 calc R
H23B H 0.5238 0.4076 0.0251 0.038 Uiso 1 1 calc R
H23C H 0.5681 0.4433 -0.0176 0.038 Uiso 1 1 calc R
C24 C 0.6514(2) 0.2848(2) 0.03685(12) 0.0291(8) Uani 1 1 d .
H24A H 0.6817 0.2333 0.0300 0.044 Uiso 1 1 calc R
H24B H 0.5966 0.2755 0.0554 0.044 Uiso 1 1 calc R
H24C H 0.6995 0.3195 0.0517 0.044 Uiso 1 1 calc R
C25 C 0.4872(2) 1.08089(19) 0.17400(10) 0.0200(6) Uani 1 1 d .
C26 C 0.4031(2) 1.1407(2) 0.17911(11) 0.0277(8) Uani 1 1 d .
H26A H 0.4245 1.1947 0.1713 0.042 Uiso 1 1 calc R
H26B H 0.3836 1.1407 0.2089 0.042 Uiso 1 1 calc R
H26C H 0.3476 1.1248 0.1604 0.042 Uiso 1 1 calc R
C27 C 0.4491(2) 0.9946(2) 0.18052(12) 0.0267(7) Uani 1 1 d .
H27A H 0.4215 0.9902 0.2089 0.040 Uiso 1 1 calc R
H27B H 0.5030 0.9564 0.1784 0.040 Uiso 1 1 calc R
H27C H 0.3987 0.9824 0.1584 0.040 Uiso 1 1 calc R
C28 C 0.5191(2) 1.0830(2) 0.12732(10) 0.0282(8) Uani 1 1 d .
H28A H 0.4642 1.0677 0.1081 0.042 Uiso 1 1 calc R
H28B H 0.5730 1.0452 0.1239 0.042 Uiso 1 1 calc R
H28C H 0.5405 1.1374 0.1203 0.042 Uiso 1 1 calc R
C29 C 0.5780(2) 1.0634(2) 0.26527(10) 0.0211(7) Uani 1 1 d .
C30 C 0.6563(2) 1.0968(2) 0.29738(11) 0.0294(8) Uani 1 1 d .
H30A H 0.6491 1.0715 0.3254 0.044 Uiso 1 1 calc R
H30B H 0.6483 1.1551 0.3001 0.044 Uiso 1 1 calc R
H30C H 0.7212 1.0849 0.2871 0.044 Uiso 1 1 calc R
C31 C 0.4774(2) 1.0842(2) 0.28206(11) 0.0271(8) Uani 1 1 d .
H31A H 0.4266 1.0594 0.2636 0.041 Uiso 1 1 calc R
H31B H 0.4687 1.1427 0.2819 0.041 Uiso 1 1 calc R
H31C H 0.4727 1.0639 0.3114 0.041 Uiso 1 1 calc R
C32 C 0.5930(3) 0.9719(2) 0.26521(11) 0.0272(8) Uani 1 1 d .
H32A H 0.5803 0.9503 0.2936 0.041 Uiso 1 1 calc R
H32B H 0.6602 0.9597 0.2581 0.041 Uiso 1 1 calc R
H32C H 0.5481 0.9473 0.2439 0.041 Uiso 1 1 calc R
C33 C 0.6295(2) 1.21136(18) 0.20967(12) 0.0230(7) Uani 1 1 d .
C34 C 0.6264(3) 1.2441(2) 0.16358(12) 0.0320(8) Uani 1 1 d .
H34A H 0.5591 1.2438 0.1521 0.048 Uiso 1 1 calc R
H34B H 0.6666 1.2100 0.1457 0.048 Uiso 1 1 calc R
H34C H 0.6517 1.2991 0.1636 0.048 Uiso 1 1 calc R
C35 C 0.7373(2) 1.2193(2) 0.22557(13) 0.0288(8) Uani 1 1 d .
H35A H 0.7581 1.2754 0.2231 0.043 Uiso 1 1 calc R
H35B H 0.7781 1.1851 0.2081 0.043 Uiso 1 1 calc R
H35C H 0.7438 1.2024 0.2556 0.043 Uiso 1 1 calc R
C36 C 0.5650(3) 1.2642(2) 0.23738(13) 0.0334(9) Uani 1 1 d .
H36A H 0.5732 1.2478 0.2674 0.050 Uiso 1 1 calc R
H36B H 0.4967 1.2577 0.2279 0.050 Uiso 1 1 calc R
H36C H 0.5841 1.3206 0.2345 0.050 Uiso 1 1 calc R
C37 C 1.0272(2) 0.91359(17) 0.07195(10) 0.0177(6) Uani 1 1 d .
C38 C 1.1234(2) 0.89166(19) 0.05097(11) 0.0227(7) Uani 1 1 d .
H38A H 1.1245 0.9159 0.0224 0.034 Uiso 1 1 calc R
H38B H 1.1284 0.8331 0.0485 0.034 Uiso 1 1 calc R
H38C H 1.1784 0.9120 0.0687 0.034 Uiso 1 1 calc R
C39 C 1.0199(2) 1.00564(18) 0.07404(11) 0.0233(7) Uani 1 1 d .
H39A H 1.0834 1.0280 0.0831 0.035 Uiso 1 1 calc R
H39B H 0.9712 1.0209 0.0946 0.035 Uiso 1 1 calc R
H39C H 1.0006 1.0267 0.0457 0.035 Uiso 1 1 calc R
C40 C 0.9408(2) 0.8841(2) 0.04335(10) 0.0238(7) Uani 1 1 d .
H40A H 0.9423 0.9106 0.0154 0.036 Uiso 1 1 calc R
H40B H 0.8797 0.8972 0.0569 0.036 Uiso 1 1 calc R
H40C H 0.9455 0.8258 0.0396 0.036 Uiso 1 1 calc R
C41 C 0.9851(2) 0.76282(17) 0.12550(10) 0.0186(6) Uani 1 1 d .
C42 C 0.8758(2) 0.75400(19) 0.11418(12) 0.0258(7) Uani 1 1 d .
H42A H 0.8589 0.6969 0.1122 0.039 Uiso 1 1 calc R
H42B H 0.8605 0.7802 0.0866 0.039 Uiso 1 1 calc R
H42C H 0.8381 0.7793 0.1365 0.039 Uiso 1 1 calc R
C43 C 1.0448(3) 0.71483(18) 0.09345(12) 0.0265(8) Uani 1 1 d .
H43A H 1.0261 0.6580 0.0944 0.040 Uiso 1 1 calc R
H43B H 1.1143 0.7201 0.1011 0.040 Uiso 1 1 calc R
H43C H 1.0319 0.7358 0.0645 0.040 Uiso 1 1 calc R
C44 C 1.0005(3) 0.72435(19) 0.17026(12) 0.0296(8) Uani 1 1 d .
H44A H 0.9642 0.7550 0.1912 0.044 Uiso 1 1 calc R
H44B H 1.0699 0.7250 0.1786 0.044 Uiso 1 1 calc R
H44C H 0.9770 0.6687 0.1694 0.044 Uiso 1 1 calc R
C45 C 1.1256(2) 0.89280(19) 0.16236(10) 0.0197(6) Uani 1 1 d .
C46 C 1.2133(2) 0.8371(2) 0.15416(12) 0.0284(8) Uani 1 1 d .
H46A H 1.2314 0.8423 0.1243 0.043 Uiso 1 1 calc R
H46B H 1.1952 0.7812 0.1599 0.043 Uiso 1 1 calc R
H46C H 1.2686 0.8525 0.1731 0.043 Uiso 1 1 calc R
C47 C 1.1583(2) 0.9805(2) 0.15684(13) 0.0309(8) Uani 1 1 d .
H47A H 1.2080 0.9938 0.1791 0.046 Uiso 1 1 calc R
H47B H 1.1022 1.0163 0.1594 0.046 Uiso 1 1 calc R
H47C H 1.1855 0.9873 0.1285 0.046 Uiso 1 1 calc R
C48 C 1.0978(2) 0.8844(2) 0.20959(11) 0.0280(8) Uani 1 1 d .
H48A H 1.1520 0.9029 0.2284 0.042 Uiso 1 1 calc R
H48B H 1.0838 0.8280 0.2158 0.042 Uiso 1 1 calc R
H48C H 1.0400 0.9171 0.2145 0.042 Uiso 1 1 calc R
N11 N 0.26645(19) 0.13723(15) 0.04902(10) 0.0227(6) Uani 1 1 d .
N21 N 0.4192(2) 0.38994(16) 0.10413(9) 0.0222(6) Uani 1 1 d .
N31 N 0.1907(2) 0.39739(16) -0.02390(9) 0.0242(6) Uani 1 1 d .
N41 N 0.76785(19) 1.04790(17) 0.08537(9) 0.0232(6) Uani 1 1 d .
N51 N 0.69972(19) 0.83529(15) 0.19282(9) 0.0197(6) Uani 1 1 d .
N61 N 0.9276(2) 1.05933(17) 0.23088(10) 0.0262(6) Uani 1 1 d .
O1 O 0.17129(14) 0.32483(11) 0.08424(7) 0.0142(4) Uani 1 1 d .
O2 O 0.42136(14) 0.28911(11) 0.00081(7) 0.0151(4) Uani 1 1 d .
O3 O 0.68125(14) 1.05586(12) 0.19260(7) 0.0157(4) Uani 1 1 d .
O4 O 0.93066(14) 0.91553(11) 0.14694(6) 0.0135(4) Uani 1 1 d .
O11 O 0.23634(16) 0.17748(13) 0.01640(8) 0.0241(5) Uani 1 1 d .
O12 O 0.31047(16) 0.17834(12) 0.07841(8) 0.0230(5) Uani 1 1 d .
O13 O 0.25461(19) 0.06527(13) 0.05194(10) 0.0384(7) Uani 1 1 d .
O21 O 0.36579(16) 0.42798(13) 0.07638(8) 0.0240(5) Uani 1 1 d .
O22 O 0.41601(16) 0.31362(13) 0.10136(7) 0.0226(5) Uani 1 1 d .
O23 O 0.4699(2) 0.42452(16) 0.13103(8) 0.0380(6) Uani 1 1 d .
O31 O 0.16929(16) 0.32504(13) -0.01512(7) 0.0238(5) Uani 1 1 d .
O32 O 0.26182(16) 0.42709(13) -0.00199(8) 0.0245(5) Uani 1 1 d .
O33 O 0.1458(2) 0.43518(16) -0.05157(9) 0.0425(7) Uani 1 1 d .
O41 O 0.73792(16) 0.97771(14) 0.09540(7) 0.0234(5) Uani 1 1 d .
O42 O 0.81209(17) 1.08633(13) 0.11547(7) 0.0240(5) Uani 1 1 d .
O43 O 0.75583(19) 1.07512(17) 0.04944(8) 0.0396(7) Uani 1 1 d .
O51 O 0.77789(16) 0.85876(13) 0.21224(7) 0.0234(5) Uani 1 1 d .
O52 O 0.67022(16) 0.87865(13) 0.16131(7) 0.0232(5) Uani 1 1 d .
O53 O 0.65617(19) 0.77566(14) 0.20395(8) 0.0340(6) Uani 1 1 d .
O61 O 0.91857(16) 1.08287(13) 0.19226(7) 0.0226(5) Uani 1 1 d .
O62 O 0.87681(17) 0.99827(13) 0.24045(7) 0.0239(5) Uani 1 1 d .
O63 O 0.9825(2) 1.09226(18) 0.25689(10) 0.0500(8) Uani 1 1 d .
P1 P 0.08633(5) 0.34009(4) 0.11300(2) 0.01256(15) Uani 1 1 d .
P2 P 0.50621(5) 0.27010(4) -0.02761(2) 0.01267(15) Uani 1 1 d .
P3 P 0.59594(5) 1.10221(5) 0.21002(3) 0.01477(15) Uani 1 1 d .
P4 P 1.01584(5) 0.87214(4) 0.12715(2) 0.01215(14) Uani 1 1 d .
Tb1 Tb 0.295191(9) 0.307698(8) 0.041941(4) 0.01181(4) Uani 1 1 d .
Tb2 Tb 0.800335(9) 0.980329(8) 0.169002(4) 0.01167(4) Uani 1 1 d .
N71 N 0.2711(4) 0.9436(3) 0.29350(16) 0.0778(14) Uiso 1 1 d .
C49 C 0.2150(4) 1.0924(3) 0.30252(19) 0.0735(16) Uiso 1 1 d .
H49A H 0.2609 1.1274 0.2882 0.110 Uiso 1 1 calc R
H49B H 0.2143 1.1063 0.3330 0.110 Uiso 1 1 calc R
H49C H 0.1496 1.0996 0.2894 0.110 Uiso 1 1 calc R
C50 C 0.2452(4) 1.0080(3) 0.29797(17) 0.0545(12) Uiso 1 1 d .

loop_
_atom_site_aniso_label
_atom_site_aniso_U_11
_atom_site_aniso_U_22
_atom_site_aniso_U_33
_atom_site_aniso_U_23
_atom_site_aniso_U_13
_atom_site_aniso_U_12
C1 0.0120(14) 0.0187(14) 0.0246(18) -0.0066(12) 0.0030(12) -0.0010(12)
C2 0.0218(16) 0.0228(16) 0.032(2) -0.0130(14) 0.0039(15) -0.0070(13)
C3 0.0194(16) 0.0351(18) 0.0200(18) -0.0037(14) -0.0042(14) -0.0008(14)
C4 0.0158(15) 0.0237(16) 0.0298(19) -0.0039(14) 0.0054(14) -0.0058(13)
C5 0.0182(15) 0.0127(13) 0.0226(17) -0.0002(11) 0.0054(13) 0.0032(12)
C6 0.0269(17) 0.0164(15) 0.0281(19) 0.0015(13) 0.0068(15) 0.0006(13)
C7 0.0264(17) 0.0168(15) 0.0291(19) -0.0082(13) 0.0055(15) -0.0046(13)
C8 0.0235(16) 0.0156(14) 0.0299(19) -0.0008(13) 0.0091(14) 0.0038(13)
C9 0.0162(14) 0.0193(14) 0.0131(15) 0.0008(11) 0.0012(12) 0.0000(12)
C10 0.0203(16) 0.0337(18) 0.0203(18) 0.0038(14) -0.0007(14) 0.0032(14)
C11 0.0265(17) 0.0311(17) 0.0148(17) -0.0016(13) 0.0054(14) 0.0000(14)
C12 0.0264(17) 0.0192(15) 0.0281(19) 0.0066(13) 0.0066(15) 0.0047(13)
C13 0.0214(15) 0.0204(14) 0.0096(15) 0.0035(11) 0.0022(12) 0.0025(12)
C14 0.0211(16) 0.0320(17) 0.0176(17) -0.0030(13) -0.0033(13) 0.0058(14)
C15 0.0274(17) 0.0349(19) 0.0171(18) 0.0039(14) 0.0086(14) 0.0037(15)
C16 0.041(2) 0.0231(16) 0.0219(19) 0.0077(13) 0.0003(16) 0.0040(15)
C17 0.0200(15) 0.0159(14) 0.0187(17) 0.0014(12) 0.0064(13) 0.0042(12)
C18 0.0251(16) 0.0196(15) 0.0201(17) 0.0073(12) 0.0045(14) 0.0052(13)
C19 0.0324(18) 0.0168(15) 0.0232(18) -0.0019(12) 0.0021(15) -0.0016(13)
C20 0.0277(18) 0.0238(16) 0.0274(19) 0.0009(14) 0.0093(15) 0.0139(14)
C21 0.0123(14) 0.0249(16) 0.0223(18) -0.0003(13) 0.0019(13) -0.0032(12)
C22 0.0154(16) 0.041(2) 0.035(2) 0.0002(16) 0.0067(15) -0.0075(15)
C23 0.0244(17) 0.0239(16) 0.0280(19) -0.0061(14) 0.0019(15) -0.0085(14)
C24 0.0205(16) 0.039(2) 0.028(2) -0.0018(15) -0.0062(15) 0.0011(15)
C25 0.0140(14) 0.0316(17) 0.0143(16) -0.0005(13) -0.0005(12) 0.0039(13)
C26 0.0172(16) 0.043(2) 0.0231(19) 0.0050(15) 0.0005(14) 0.0106(15)
C27 0.0170(16) 0.0356(19) 0.027(2) -0.0058(15) -0.0003(14) -0.0012(14)
C28 0.0200(16) 0.051(2) 0.0139(17) -0.0040(15) -0.0015(13) 0.0042(16)
C29 0.0214(16) 0.0306(17) 0.0115(16) 0.0001(12) 0.0018(13) 0.0065(13)
C30 0.0254(17) 0.046(2) 0.0164(18) -0.0039(15) -0.0023(14) 0.0105(16)
C31 0.0248(17) 0.040(2) 0.0175(18) 0.0007(14) 0.0083(14) 0.0054(15)
C32 0.0318(19) 0.0304(18) 0.0197(18) 0.0093(14) 0.0033(15) 0.0071(15)
C33 0.0193(16) 0.0169(15) 0.033(2) -0.0013(13) 0.0026(14) 0.0056(12)
C34 0.0313(19) 0.0290(18) 0.036(2) 0.0112(16) 0.0073(17) 0.0047(15)
C35 0.0219(17) 0.0222(16) 0.042(2) -0.0082(15) -0.0004(16) -0.0013(14)
C36 0.0306(19) 0.0245(17) 0.045(2) -0.0098(16) 0.0033(17) 0.0069(15)
C37 0.0219(15) 0.0169(14) 0.0146(16) 0.0047(11) 0.0059(13) 0.0042(12)
C38 0.0242(16) 0.0234(16) 0.0213(18) 0.0031(13) 0.0131(14) 0.0049(13)
C39 0.0254(17) 0.0191(15) 0.0261(19) 0.0078(13) 0.0075(14) 0.0051(13)
C40 0.0264(17) 0.0303(17) 0.0144(16) 0.0011(13) -0.0006(14) 0.0035(14)
C41 0.0206(15) 0.0124(13) 0.0231(17) -0.0007(12) 0.0070(13) 0.0010(12)
C42 0.0255(17) 0.0217(16) 0.031(2) -0.0072(14) 0.0070(15) -0.0094(14)
C43 0.0327(19) 0.0140(14) 0.033(2) -0.0050(13) 0.0093(16) 0.0033(13)
C44 0.039(2) 0.0174(15) 0.033(2) 0.0082(14) 0.0101(17) 0.0000(15)
C45 0.0149(14) 0.0259(16) 0.0182(17) -0.0039(12) -0.0009(12) 0.0043(12)
C46 0.0156(15) 0.040(2) 0.030(2) 0.0017(15) 0.0001(14) 0.0086(15)
C47 0.0224(17) 0.0319(19) 0.038(2) -0.0090(16) 0.0006(16) -0.0082(15)
C48 0.0245(17) 0.041(2) 0.0181(18) -0.0044(15) -0.0041(14) 0.0046(15)
N11 0.0151(13) 0.0160(12) 0.0377(18) 0.0021(12) 0.0111(12) 0.0004(10)
N21 0.0243(14) 0.0261(14) 0.0164(15) -0.0030(11) 0.0031(12) -0.0061(12)
N31 0.0245(14) 0.0249(14) 0.0231(16) 0.0013(11) -0.0008(12) 0.0090(12)
N41 0.0185(13) 0.0318(15) 0.0196(15) 0.0089(12) 0.0049(12) 0.0107(12)
N51 0.0238(14) 0.0189(12) 0.0168(14) -0.0016(10) 0.0069(11) -0.0028(11)
N61 0.0227(14) 0.0278(15) 0.0278(17) -0.0120(12) -0.0018(12) 0.0008(12)
O1 0.0120(9) 0.0159(10) 0.0151(11) -0.0036(8) 0.0039(8) 0.0016(8)
O2 0.0136(10) 0.0163(10) 0.0157(11) -0.0011(8) 0.0045(8) 0.0019(8)
O3 0.0141(10) 0.0172(10) 0.0159(11) -0.0025(8) 0.0021(8) 0.0044(8)
O4 0.0125(10) 0.0128(9) 0.0153(11) -0.0005(8) 0.0027(8) 0.0016(8)
O11 0.0242(12) 0.0213(11) 0.0265(14) -0.0018(9) -0.0020(10) -0.0032(9)
O12 0.0255(12) 0.0181(11) 0.0253(13) 0.0022(9) -0.0002(10) 0.0031(9)
O13 0.0379(15) 0.0145(11) 0.063(2) 0.0035(12) 0.0110(14) -0.0037(11)
O21 0.0250(12) 0.0201(11) 0.0265(13) 0.0002(9) -0.0026(10) -0.0020(9)
O22 0.0257(12) 0.0205(11) 0.0214(13) -0.0008(9) -0.0033(10) -0.0010(9)
O23 0.0478(16) 0.0406(15) 0.0248(15) -0.0061(11) -0.0095(12) -0.0169(13)
O31 0.0248(12) 0.0240(11) 0.0222(13) -0.0002(9) -0.0049(10) 0.0002(10)
O32 0.0231(12) 0.0213(11) 0.0287(14) 0.0057(10) -0.0034(10) 0.0002(9)
O33 0.0501(17) 0.0379(15) 0.0377(17) 0.0090(12) -0.0212(14) 0.0156(13)
O41 0.0224(12) 0.0316(12) 0.0163(12) 0.0011(9) -0.0001(9) 0.0011(10)
O42 0.0289(12) 0.0203(11) 0.0233(13) 0.0032(9) 0.0063(10) 0.0003(10)
O43 0.0368(15) 0.0587(18) 0.0236(15) 0.0193(13) 0.0035(12) 0.0126(13)
O51 0.0206(11) 0.0260(12) 0.0236(13) 0.0065(9) -0.0016(10) -0.0051(9)
O52 0.0248(12) 0.0200(11) 0.0245(13) 0.0017(9) -0.0046(10) -0.0044(9)
O53 0.0435(15) 0.0251(12) 0.0340(16) 0.0028(11) 0.0088(12) -0.0161(11)
O61 0.0239(12) 0.0229(11) 0.0211(13) -0.0041(9) 0.0028(10) -0.0065(9)
O62 0.0277(12) 0.0258(12) 0.0177(12) 0.0000(9) -0.0034(10) -0.0020(10)
O63 0.0535(18) 0.0550(18) 0.0399(19) -0.0176(14) -0.0204(15) -0.0170(15)
P1 0.0117(3) 0.0114(3) 0.0147(4) -0.0014(3) 0.0031(3) 0.0003(3)
P2 0.0110(3) 0.0146(3) 0.0127(4) 0.0007(3) 0.0027(3) 0.0005(3)
P3 0.0133(4) 0.0188(4) 0.0123(4) -0.0013(3) 0.0013(3) 0.0045(3)
P4 0.0117(3) 0.0112(3) 0.0138(4) 0.0001(3) 0.0023(3) 0.0015(3)
Tb1 0.01048(7) 0.01295(6) 0.01211(7) -0.00018(5) 0.00179(5) 0.00084(5)
Tb2 0.01056(7) 0.01266(6) 0.01190(7) -0.00074(5) 0.00199(5) 0.00109(5)

loop_
_atom_type_symbol
_atom_type_description
_atom_type_scat_dispersion_real
_atom_type_scat_dispersion_imag
_atom_type_scat_source
C C 0.0033 0.0016 'International Tables Vol C Tables 4.2.6.8 and 6.1.1.4'
H H 0.0000 0.0000 'International Tables Vol C Tables 4.2.6.8 and 6.1.1.4'
N N 0.0061 0.0033 'International Tables Vol C Tables 4.2.6.8 and 6.1.1.4'
O O 0.0106 0.0060 'International Tables Vol C Tables 4.2.6.8 and 6.1.1.4'
P P 0.1023 0.0942 'International Tables Vol C Tables 4.2.6.8 and 6.1.1.4'
Tb Tb -0.1723 4.1537 'International Tables Vol C Tables 4.2.6.8 and 6.1.1.4'

loop_
_geom_angle_atom_site_label_1
_geom_angle_atom_site_label_2
_geom_angle_atom_site_label_3
_geom_angle
C2 C1 C3 105.2(3)
C2 C1 C4 109.2(2)
C3 C1 C4 109.0(3)
C2 C1 P1 108.4(2)
C3 C1 P1 111.4(2)
C4 C1 P1 113.3(2)
C1 C2 H2A 109.5
C1 C2 H2B 109.5
H2A C2 H2B 109.5
C1 C2 H2C 109.5
H2A C2 H2C 109.5
H2B C2 H2C 109.5
C1 C3 H3A 109.5
C1 C3 H3B 109.5
H3A C3 H3B 109.5
C1 C3 H3C 109.5
H3A C3 H3C 109.5
H3B C3 H3C 109.5
C1 C4 H4A 109.5
C1 C4 H4B 109.5
H4A C4 H4B 109.5
C1 C4 H4C 109.5
H4A C4 H4C 109.5
H4B C4 H4C 109.5
C8 C5 C7 109.1(3)
C8 C5 C6 110.3(3)
C7 C5 C6 105.6(3)
C8 C5 P1 113.0(2)
C7 C5 P1 110.9(2)
C6 C5 P1 107.7(2)
C5 C6 H6A 109.5
C5 C6 H6B 109.5
H6A C6 H6B 109.5
C5 C6 H6C 109.5
H6A C6 H6C 109.5
H6B C6 H6C 109.5
C5 C7 H7A 109.5
C5 C7 H7B 109.5
H7A C7 H7B 109.5
C5 C7 H7C 109.5
H7A C7 H7C 109.5
H7B C7 H7C 109.5
C5 C8 H8A 109.5
C5 C8 H8B 109.5
H8A C8 H8B 109.5
C5 C8 H8C 109.5
H8A C8 H8C 109.5
H8B C8 H8C 109.5
C11 C9 C12 108.6(2)
C11 C9 C10 109.4(3)
C12 C9 C10 105.4(3)
C11 C9 P1 113.9(2)
C12 C9 P1 110.4(2)
C10 C9 P1 108.7(2)
C9 C10 H10A 109.5
C9 C10 H10B 109.5
H10A C10 H10B 109.5
C9 C10 H10C 109.5
H10A C10 H10C 109.5
H10B C10 H10C 109.5
C9 C11 H11A 109.5
C9 C11 H11B 109.5
H11A C11 H11B 109.5
C9 C11 H11C 109.5
H11A C11 H11C 109.5
H11B C11 H11C 109.5
C9 C12 H12A 109.5
C9 C12 H12B 109.5
H12A C12 H12B 109.5
C9 C12 H12C 109.5
H12A C12 H12C 109.5
H12B C12 H12C 109.5
C16 C13 C15 109.3(3)
C16 C13 C14 105.8(3)
C15 C13 C14 108.9(3)
C16 C13 P2 110.4(2)
C15 C13 P2 113.7(2)
C14 C13 P2 108.5(2)
C13 C14 H14A 109.5
C13 C14 H14B 109.5
H14A C14 H14B 109.5
C13 C14 H14C 109.5
H14A C14 H14C 109.5
H14B C14 H14C 109.5
C13 C15 H15A 109.5
C13 C15 H15B 109.5
H15A C15 H15B 109.5
C13 C15 H15C 109.5
H15A C15 H15C 109.5
H15B C15 H15C 109.5
C13 C16 H16A 109.5
C13 C16 H16B 109.5
H16A C16 H16B 109.5
C13 C16 H16C 109.5
H16A C16 H16C 109.5
H16B C16 H16C 109.5
C20 C17 C19 109.5(3)
C20 C17 C18 108.8(3)
C19 C17 C18 106.0(2)
C20 C17 P2 114.2(2)
C19 C17 P2 109.6(2)
C18 C17 P2 108.3(2)
C17 C18 H18A 109.5
C17 C18 H18B 109.5
H18A C18 H18B 109.5
C17 C18 H18C 109.5
H18A C18 H18C 109.5
H18B C18 H18C 109.5
C17 C19 H19A 109.5
C17 C19 H19B 109.5
H19A C19 H19B 109.5
C17 C19 H19C 109.5
H19A C19 H19C 109.5
H19B C19 H19C 109.5
C17 C20 H20A 109.5
C17 C20 H20B 109.5
H20A C20 H20B 109.5
C17 C20 H20C 109.5
H20A C20 H20C 109.5
H20B C20 H20C 109.5
C24 C21 C23 105.9(3)
C24 C21 C22 109.1(3)
C23 C21 C22 109.1(3)
C24 C21 P2 109.4(2)
C23 C21 P2 109.1(2)
C22 C21 P2 114.0(2)
C21 C22 H22A 109.5
C21 C22 H22B 109.5
H22A C22 H22B 109.5
C21 C22 H22C 109.5
H22A C22 H22C 109.5
H22B C22 H22C 109.5
C21 C23 H23A 109.5
C21 C23 H23B 109.5
H23A C23 H23B 109.5
C21 C23 H23C 109.5
H23A C23 H23C 109.5
H23B C23 H23C 109.5
C21 C24 H24A 109.5
C21 C24 H24B 109.5
H24A C24 H24B 109.5
C21 C24 H24C 109.5
H24A C24 H24C 109.5
H24B C24 H24C 109.5
C26 C25 C28 109.1(3)
C26 C25 C27 109.1(3)
C28 C25 C27 104.9(3)
C26 C25 P3 113.6(2)
C28 C25 P3 108.4(2)
C27 C25 P3 111.3(2)
C25 C26 H26A 109.5
C25 C26 H26B 109.5
H26A C26 H26B 109.5
C25 C26 H26C 109.5
H26A C26 H26C 109.5
H26B C26 H26C 109.5
C25 C27 H27A 109.5
C25 C27 H27B 109.5
H27A C27 H27B 109.5
C25 C27 H27C 109.5
H27A C27 H27C 109.5
H27B C27 H27C 109.5
C25 C28 H28A 109.5
C25 C28 H28B 109.5
H28A C28 H28B 109.5
C25 C28 H28C 109.5
H28A C28 H28C 109.5
H28B C28 H28C 109.5
C32 C29 C31 110.3(3)
C32 C29 C30 105.5(3)
C31 C29 C30 108.1(3)
C32 C29 P3 108.6(2)
C31 C29 P3 112.9(2)
C30 C29 P3 111.2(2)
C29 C30 H30A 109.5
C29 C30 H30B 109.5
H30A C30 H30B 109.5
C29 C30 H30C 109.5
H30A C30 H30C 109.5
H30B C30 H30C 109.5
C29 C31 H31A 109.5
C29 C31 H31B 109.5
H31A C31 H31B 109.5
C29 C31 H31C 109.5
H31A C31 H31C 109.5
H31B C31 H31C 109.5
C29 C32 H32A 109.5
C29 C32 H32B 109.5
H32A C32 H32B 109.5
C29 C32 H32C 109.5
H32A C32 H32C 109.5
H32B C32 H32C 109.5
C36 C33 C34 109.2(3)
C36 C33 C35 109.6(3)
C34 C33 C35 105.1(3)
C36 C33 P3 113.8(2)
C34 C33 P3 110.5(2)
C35 C33 P3 108.2(2)
C33 C34 H34A 109.5
C33 C34 H34B 109.5
H34A C34 H34B 109.5
C33 C34 H34C 109.5
H34A C34 H34C 109.5
H34B C34 H34C 109.5
C33 C35 H35A 109.5
C33 C35 H35B 109.5
H35A C35 H35B 109.5
C33 C35 H35C 109.5
H35A C35 H35C 109.5
H35B C35 H35C 109.5
C33 C36 H36A 109.5
C33 C36 H36B 109.5
H36A C36 H36B 109.5
C33 C36 H36C 109.5
H36A C36 H36C 109.5
H36B C36 H36C 109.5
C39 C37 C40 107.0(3)
C39 C37 C38 108.2(2)
C40 C37 C38 109.4(3)
C39 C37 P4 108.7(2)
C40 C37 P4 109.2(2)
C38 C37 P4 114.1(2)
C37 C38 H38A 109.5
C37 C38 H38B 109.5
H38A C38 H38B 109.5
C37 C38 H38C 109.5
H38A C38 H38C 109.5
H38B C38 H38C 109.5
C37 C39 H39A 109.5
C37 C39 H39B 109.5
H39A C39 H39B 109.5
C37 C39 H39C 109.5
H39A C39 H39C 109.5
H39B C39 H39C 109.5
C37 C40 H40A 109.5
C37 C40 H40B 109.5
H40A C40 H40B 109.5
C37 C40 H40C 109.5
H40A C40 H40C 109.5
H40B C40 H40C 109.5
C42 C41 C43 110.0(3)
C42 C41 C44 105.4(3)
C43 C41 C44 108.4(3)
C42 C41 P4 108.5(2)
C43 C41 P4 113.4(2)
C44 C41 P4 110.8(2)
C41 C42 H42A 109.5
C41 C42 H42B 109.5
H42A C42 H42B 109.5
C41 C42 H42C 109.5
H42A C42 H42C 109.5
H42B C42 H42C 109.5
C41 C43 H43A 109.5
C41 C43 H43B 109.5
H43A C43 H43B 109.5
C41 C43 H43C 109.5
H43A C43 H43C 109.5
H43B C43 H43C 109.5
C41 C44 H44A 109.5
C41 C44 H44B 109.5
H44A C44 H44B 109.5
C41 C44 H44C 109.5
H44A C44 H44C 109.5
H44B C44 H44C 109.5
C47 C45 C48 106.1(3)
C47 C45 C46 108.5(3)
C48 C45 C46 109.1(3)
C47 C45 P4 110.0(2)
C48 C45 P4 108.8(2)
C46 C45 P4 114.1(2)
C45 C46 H46A 109.5
C45 C46 H46B 109.5
H46A C46 H46B 109.5
C45 C46 H46C 109.5
H46A C46 H46C 109.5
H46B C46 H46C 109.5
C45 C47 H47A 109.5
C45 C47 H47B 109.5
H47A C47 H47B 109.5
C45 C47 H47C 109.5
H47A C47 H47C 109.5
H47B C47 H47C 109.5
C45 C48 H48A 109.5
C45 C48 H48B 109.5
H48A C48 H48B 109.5
C45 C48 H48C 109.5
H48A C48 H48C 109.5
H48B C48 H48C 109.5
O13 N11 O11 122.6(3)
O13 N11 O12 122.4(3)
O11 N11 O12 115.0(2)
O13 N11 Tb1 179.8(3)
O11 N11 Tb1 57.40(14)
O12 N11 Tb1 57.62(14)
O23 N21 O22 122.5(3)
O23 N21 O21 122.1(3)
O22 N21 O21 115.4(3)
O23 N21 Tb1 178.5(2)
O22 N21 Tb1 57.47(15)
O21 N21 Tb1 57.98(14)
O33 N31 O32 122.7(3)
O33 N31 O31 121.8(3)
O32 N31 O31 115.6(3)
O33 N31 Tb1 179.4(3)
O32 N31 Tb1 57.67(15)
O31 N31 Tb1 57.88(15)
O43 N41 O42 122.6(3)
O43 N41 O41 122.2(3)
O42 N41 O41 115.2(3)
O43 N41 Tb2 178.3(2)
O42 N41 Tb2 57.98(14)
O41 N41 Tb2 57.25(15)
O53 N51 O51 121.9(3)
O53 N51 O52 122.5(3)
O51 N51 O52 115.5(2)
O53 N51 Tb2 177.9(2)
O51 N51 Tb2 57.61(14)
O52 N51 Tb2 57.97(14)
O63 N61 O61 122.1(3)
O63 N61 O62 122.2(3)
O61 N61 O62 115.7(3)
O63 N61 Tb2 179.2(3)
O61 N61 Tb2 57.82(14)
O62 N61 Tb2 57.91(15)
P1 O1 Tb1 177.78(13)
P2 O2 Tb1 175.99(13)
P3 O3 Tb2 175.81(13)
P4 O4 Tb2 174.16(13)
N11 O11 Tb1 96.43(17)
N11 O12 Tb1 96.13(17)
N21 O21 Tb1 95.75(16)
N21 O22 Tb1 96.46(18)
N31 O31 Tb1 96.06(18)
N31 O32 Tb1 96.30(17)
N41 O41 Tb2 96.35(18)
N41 O42 Tb2 95.80(17)
N51 O51 Tb2 96.44(17)
N51 O52 Tb2 96.06(17)
N61 O61 Tb2 96.11(17)
N61 O62 Tb2 95.91(18)
O1 P1 C9 106.95(13)
O1 P1 C5 106.89(12)
C9 P1 C5 112.18(14)
O1 P1 C1 107.26(13)
C9 P1 C1 112.05(14)
C5 P1 C1 111.16(14)
O2 P2 C13 107.01(13)
O2 P2 C21 106.80(13)
C13 P2 C21 111.63(14)
O2 P2 C17 107.27(12)
C13 P2 C17 111.54(14)
C21 P2 C17 112.23(14)
O3 P3 C29 106.65(13)
O3 P3 C25 107.29(13)
C29 P3 C25 111.09(15)
O3 P3 C33 107.21(13)
C29 P3 C33 112.44(15)
C25 P3 C33 111.81(15)
O4 P4 C45 106.83(13)
O4 P4 C41 107.20(12)
C45 P4 C41 111.88(15)
O4 P4 C37 106.98(12)
C45 P4 C37 112.45(14)
C41 P4 C37 111.15(14)
O1 Tb1 O2 178.64(8)
O1 Tb1 O11 93.26(7)
O2 Tb1 O11 86.74(7)
O1 Tb1 O12 83.62(7)
O2 Tb1 O12 95.31(7)
O11 Tb1 O12 52.41(8)
O1 Tb1 O22 93.26(8)
O2 Tb1 O22 85.56(8)
O11 Tb1 O22 119.45(7)
O12 Tb1 O22 68.74(7)
O1 Tb1 O32 95.66(7)
O2 Tb1 O32 85.52(7)
O11 Tb1 O32 119.05(8)
O12 Tb1 O32 171.25(8)
O22 Tb1 O32 120.01(7)
O1 Tb1 O31 83.20(8)
O2 Tb1 O31 98.07(8)
O11 Tb1 O31 69.56(8)
O12 Tb1 O31 119.25(8)
O22 Tb1 O31 170.61(7)
O32 Tb1 O31 52.08(7)
O1 Tb1 O21 86.18(7)
O2 Tb1 O21 93.62(7)
O11 Tb1 O21 171.64(8)
O12 Tb1 O21 119.28(8)
O22 Tb1 O21 52.32(7)
O32 Tb1 O21 69.28(8)
O31 Tb1 O21 118.58(7)
O1 Tb1 N11 88.27(7)
O2 Tb1 N11 91.14(7)
O11 Tb1 N11 26.16(8)
O12 Tb1 N11 26.24(8)
O22 Tb1 N11 94.16(8)
O32 Tb1 N11 145.19(8)
O31 Tb1 N11 94.42(8)
O21 Tb1 N11 145.52(8)
O1 Tb1 N31 89.21(8)
O2 Tb1 N31 92.15(8)
O11 Tb1 N31 94.42(8)
O12 Tb1 N31 145.29(8)
O22 Tb1 N31 145.79(8)
O32 Tb1 N31 26.03(7)
O31 Tb1 N31 26.05(7)
O21 Tb1 N31 93.91(8)
N11 Tb1 N31 120.03(8)
O1 Tb1 N21 89.13(7)
O2 Tb1 N21 90.10(7)
O11 Tb1 N21 145.46(8)
O12 Tb1 N21 93.79(8)
O22 Tb1 N21 26.06(7)
O32 Tb1 N21 94.92(8)
O31 Tb1 N21 144.76(8)
O21 Tb1 N21 26.27(7)
N11 Tb1 N21 119.77(8)
N31 Tb1 N21 120.08(8)
O3 Tb2 O4 173.81(7)
O3 Tb2 O41 95.02(8)
O4 Tb2 O41 87.50(7)
O3 Tb2 O42 83.54(7)
O4 Tb2 O42 93.57(7)
O41 Tb2 O42 52.62(8)
O3 Tb2 O61 89.78(7)
O4 Tb2 O61 84.07(7)
O41 Tb2 O61 120.04(8)
O42 Tb2 O61 68.82(8)
O3 Tb2 O62 85.62(8)
O4 Tb2 O62 91.12(8)
O41 Tb2 O62 172.29(7)
O42 Tb2 O62 119.96(8)
O61 Tb2 O62 52.25(7)
O3 Tb2 O51 100.01(8)
O4 Tb2 O51 83.76(7)
O41 Tb2 O51 117.35(8)
O42 Tb2 O51 169.84(8)
O61 Tb2 O51 120.44(8)
O62 Tb2 O51 69.99(8)
O3 Tb2 O52 83.06(7)
O4 Tb2 O52 103.11(7)
O41 Tb2 O52 70.54(8)
O42 Tb2 O52 119.74(8)
O61 Tb2 O52 167.88(8)
O62 Tb2 O52 117.14(8)
O51 Tb2 O52 51.92(7)
O3 Tb2 N41 89.44(8)
O4 Tb2 N41 90.35(7)
O41 Tb2 N41 26.40(8)
O42 Tb2 N41 26.23(8)
O61 Tb2 N41 94.32(8)
O62 Tb2 N41 146.13(8)
O51 Tb2 N41 143.71(8)
O52 Tb2 N41 95.38(8)
O3 Tb2 N61 87.41(8)
O4 Tb2 N61 87.36(8)
O41 Tb2 N61 146.11(8)
O42 Tb2 N61 94.34(8)
O61 Tb2 N61 26.07(8)
O62 Tb2 N61 26.18(8)
O51 Tb2 N61 95.32(8)
O52 Tb2 N61 143.04(8)
N41 Tb2 N61 120.22(9)
O3 Tb2 N51 91.20(7)
O4 Tb2 N51 94.25(7)
O41 Tb2 N51 94.26(8)
O42 Tb2 N51 145.52(8)
O61 Tb2 N51 145.46(8)
O62 Tb2 N51 93.41(8)
O51 Tb2 N51 25.95(7)
O52 Tb2 N51 25.97(7)
N41 Tb2 N51 120.22(8)
N61 Tb2 N51 119.52(8)
C50 C49 H49A 109.5
C50 C49 H49B 109.5
H49A C49 H49B 109.5
C50 C49 H49C 109.5
H49A C49 H49C 109.5
H49B C49 H49C 109.5
N71 C50 C49 177.5(6)

loop_
_geom_bond_atom_site_label_1
_geom_bond_atom_site_label_2
_geom_bond_distance
C1 C2 1.538(4)
C1 C3 1.541(5)
C1 C4 1.549(4)
C1 P1 1.875(3)
C2 H2A 0.9800
C2 H2B 0.9800
C2 H2C 0.9800
C3 H3A 0.9800
C3 H3B 0.9800
C3 H3C 0.9800
C4 H4A 0.9800
C4 H4B 0.9800
C4 H4C 0.9800
C5 C8 1.538(4)
C5 C7 1.540(4)
C5 C6 1.553(4)
C5 P1 1.869(3)
C6 H6A 0.9800
C6 H6B 0.9800
C6 H6C 0.9800
C7 H7A 0.9800
C7 H7B 0.9800
C7 H7C 0.9800
C8 H8A 0.9800
C8 H8B 0.9800
C8 H8C 0.9800
C9 C11 1.545(4)
C9 C12 1.546(4)
C9 C10 1.546(4)
C9 P1 1.869(3)
C10 H10A 0.9800
C10 H10B 0.9800
C10 H10C 0.9800
C11 H11A 0.9800
C11 H11B 0.9800
C11 H11C 0.9800
C12 H12A 0.9800
C12 H12B 0.9800
C12 H12C 0.9800
C13 C16 1.543(4)
C13 C15 1.545(4)
C13 C14 1.548(4)
C13 P2 1.865(3)
C14 H14A 0.9800
C14 H14B 0.9800
C14 H14C 0.9800
C15 H15A 0.9800
C15 H15B 0.9800
C15 H15C 0.9800
C16 H16A 0.9800
C16 H16B 0.9800
C16 H16C 0.9800
C17 C20 1.534(4)
C17 C19 1.541(4)
C17 C18 1.550(4)
C17 P2 1.872(3)
C18 H18A 0.9800
C18 H18B 0.9800
C18 H18C 0.9800
C19 H19A 0.9800
C19 H19B 0.9800
C19 H19C 0.9800
C20 H20A 0.9800
C20 H20B 0.9800
C20 H20C 0.9800
C21 C24 1.540(5)
C21 C23 1.544(4)
C21 C22 1.550(4)
C21 P2 1.871(3)
C22 H22A 0.9800
C22 H22B 0.9800
C22 H22C 0.9800
C23 H23A 0.9800
C23 H23B 0.9800
C23 H23C 0.9800
C24 H24A 0.9800
C24 H24B 0.9800
C24 H24C 0.9800
C25 C26 1.539(4)
C25 C28 1.540(4)
C25 C27 1.545(4)
C25 P3 1.869(3)
C26 H26A 0.9800
C26 H26B 0.9800
C26 H26C 0.9800
C27 H27A 0.9800
C27 H27B 0.9800
C27 H27C 0.9800
C28 H28A 0.9800
C28 H28B 0.9800
C28 H28C 0.9800
C29 C32 1.537(4)
C29 C31 1.538(4)
C29 C30 1.545(5)
C29 P3 1.869(3)
C30 H30A 0.9800
C30 H30B 0.9800
C30 H30C 0.9800
C31 H31A 0.9800
C31 H31B 0.9800
C31 H31C 0.9800
C32 H32A 0.9800
C32 H32B 0.9800
C32 H32C 0.9800
C33 C36 1.538(4)
C33 C34 1.539(5)
C33 C35 1.550(4)
C33 P3 1.874(3)
C34 H34A 0.9800
C34 H34B 0.9800
C34 H34C 0.9800
C35 H35A 0.9800
C35 H35B 0.9800
C35 H35C 0.9800
C36 H36A 0.9800
C36 H36B 0.9800
C36 H36C 0.9800
C37 C39 1.536(4)
C37 C40 1.538(4)
C37 C38 1.543(4)
C37 P4 1.870(3)
C38 H38A 0.9800
C38 H38B 0.9800
C38 H38C 0.9800
C39 H39A 0.9800
C39 H39B 0.9800
C39 H39C 0.9800
C40 H40A 0.9800
C40 H40B 0.9800
C40 H40C 0.9800
C41 C42 1.538(4)
C41 C43 1.542(4)
C41 C44 1.545(5)
C41 P4 1.868(3)
C42 H42A 0.9800
C42 H42B 0.9800
C42 H42C 0.9800
C43 H43A 0.9800
C43 H43B 0.9800
C43 H43C 0.9800
C44 H44A 0.9800
C44 H44B 0.9800
C44 H44C 0.9800
C45 C47 1.539(4)
C45 C48 1.545(4)
C45 C46 1.549(4)
C45 P4 1.864(3)
C46 H46A 0.9800
C46 H46B 0.9800
C46 H46C 0.9800
C47 H47A 0.9800
C47 H47B 0.9800
C47 H47C 0.9800
C48 H48A 0.9800
C48 H48B 0.9800
C48 H48C 0.9800
N11 O13 1.212(3)
N11 O11 1.275(3)
N11 O12 1.278(4)
N11 Tb1 2.874(3)
N21 O23 1.215(3)
N21 O22 1.274(3)
N21 O21 1.281(3)
N21 Tb1 2.880(3)
N31 O33 1.218(4)
N31 O32 1.271(4)
N31 O31 1.272(3)
N31 Tb1 2.879(3)
N41 O43 1.216(3)
N41 O42 1.272(4)
N41 O41 1.281(3)
N41 Tb2 2.864(3)
N51 O53 1.217(3)
N51 O51 1.274(3)
N51 O52 1.274(3)
N51 Tb2 2.893(3)
N61 O63 1.217(4)
N61 O61 1.270(4)
N61 O62 1.275(3)
N61 Tb2 2.875(3)
O1 P1 1.522(2)
O1 Tb1 2.2145(19)
O2 P2 1.526(2)
O2 Tb1 2.2200(19)
O3 P3 1.522(2)
O3 Tb2 2.2127(19)
O4 P4 1.5267(19)
O4 Tb2 2.2232(18)
O11 Tb1 2.436(2)
O12 Tb1 2.441(2)
O21 Tb1 2.454(2)
O22 Tb1 2.444(2)
O31 Tb1 2.452(2)
O32 Tb1 2.448(2)
O41 Tb2 2.423(2)
O42 Tb2 2.441(2)
O51 Tb2 2.459(2)
O52 Tb2 2.467(2)
O61 Tb2 2.447(2)
O62 Tb2 2.448(2)
N71 C50 1.139(6)
C49 C50 1.472(7)
C49 H49A 0.9800
C49 H49B 0.9800
C49 H49C 0.9800
